data_1567447
loop_
_publ_author_name
'van Vliet, Sven'
'Alachouzos, Georgios'
'de Vries, Folkert'
'Pfeifer, Lukas'
'Feringa, Ben L.'

_publ_section_title
;
 Visible light activated BINOL-derived chiroptical switches based on boron
 integrated hydrazone complexes
;
_journal_issue 33
_journal_name_full 'Chemical Science'
_journal_page_first 9713
_journal_page_last 9718
_journal_paper_doi 10.1039/D2SC03518A
_journal_volume 13
_journal_year 2022
_chemical_formula_sum 'C40 H26 B N3 O2'
_chemical_formula_weight 591.45
_space_group_crystal_system orthorhombic
_space_group_IT_number 19
_space_group_name_Hall 'P 2ac 2ab'
_space_group_name_H-M_alt 'P 21 21 21'
_atom_sites_solution_hydrogens geom
_atom_sites_solution_primary dual
_audit_creation_method SHELXL-2018/1
_audit_update_record
;
2022-06-22 deposited with the CCDC.	2022-08-01 downloaded from the CCDC.
;
_cell_angle_alpha 90
_cell_angle_beta 90
_cell_angle_gamma 90
_cell_formula_units_Z 4
_cell_length_a 9.9788(3)
_cell_length_b 15.3329(5)
_cell_length_c 19.7187(6)
_cell_measurement_reflns_used 9972
_cell_measurement_temperature 100(2)
_cell_measurement_theta_max 72.20
_cell_measurement_theta_min 4.48
_cell_volume 3017.04(16)
_computing_cell_refinement 'Bruker SAINT'
_computing_data_collection 'Bruker APEX2'
_computing_data_reduction 'Bruker SAINT'
_computing_structure_refinement 'SHELXL-2018/1 (Sheldrick, 2018)'
_computing_structure_solution 'SHELXT 2014/5 (Sheldrick, 2014)'
_diffrn_ambient_temperature 100(2)
_diffrn_measured_fraction_theta_full 0.985
_diffrn_measured_fraction_theta_max 0.986
_diffrn_measurement_device_type 'Bruker APEX-II CCD'
_diffrn_measurement_method '\f and \w scans'
_diffrn_radiation_type CuK\a
_diffrn_radiation_wavelength 1.54178
_diffrn_reflns_av_R_equivalents 0.0461
_diffrn_reflns_av_unetI/netI 0.0301
_diffrn_reflns_Laue_measured_fraction_full 0.985
_diffrn_reflns_Laue_measured_fraction_max 0.986
_diffrn_reflns_limit_h_max 12
_diffrn_reflns_limit_h_min -12
_diffrn_reflns_limit_k_max 17
_diffrn_reflns_limit_k_min -18
_diffrn_reflns_limit_l_max 24
_diffrn_reflns_limit_l_min -24
_diffrn_reflns_number 32344
_diffrn_reflns_point_group_measured_fraction_full 0.987
_diffrn_reflns_point_group_measured_fraction_max 0.988
_diffrn_reflns_theta_full 67.679
_diffrn_reflns_theta_max 72.204
_diffrn_reflns_theta_min 4.484
_exptl_absorpt_coefficient_mu 0.634
_exptl_absorpt_correction_T_max 0.7536
_exptl_absorpt_correction_T_min 0.6609
_exptl_absorpt_correction_type multi-scan
_exptl_absorpt_process_details SADABS
_exptl_crystal_colour 'orange yellow'
_exptl_crystal_density_diffrn 1.302
_exptl_crystal_description block
_exptl_crystal_F_000 1232
_exptl_crystal_size_max 0.282
_exptl_crystal_size_mid 0.235
_exptl_crystal_size_min 0.113
_refine_diff_density_max 0.168
_refine_diff_density_min -0.162
_refine_diff_density_rms 0.030
_refine_ls_abs_structure_details
;
 Flack x determined using 2431 quotients [(I+)-(I-)]/[(I+)+(I-)]
 (Parsons, Flack and Wagner, Acta Cryst. B69 (2013) 249-259).
;
_refine_ls_abs_structure_Flack -0.01(8)
_refine_ls_extinction_method none
_refine_ls_goodness_of_fit_ref 1.069
_refine_ls_hydrogen_treatment constr
_refine_ls_matrix_type full
_refine_ls_number_parameters 415
_refine_ls_number_reflns 5879
_refine_ls_number_restraints 0
_refine_ls_restrained_S_all 1.069
_refine_ls_R_factor_all 0.0303
_refine_ls_R_factor_gt 0.0295
_refine_ls_shift/su_max 0.000
_refine_ls_shift/su_mean 0.000
_refine_ls_structure_factor_coef Fsqd
_refine_ls_weighting_details 'w=1/[\s^2^(Fo^2^)+(0.0286P)^2^+0.5725P] where P=(Fo^2^+2Fc^2^)/3'
_refine_ls_weighting_scheme calc
_refine_ls_wR_factor_gt 0.0691
_refine_ls_wR_factor_ref 0.0697
_reflns_Friedel_coverage 0.778
_reflns_Friedel_fraction_full 0.990
_reflns_Friedel_fraction_max 0.990
_reflns_number_gt 5729
_reflns_number_total 5879
_reflns_threshold_expression 'I > 2\s(I)'
_cod_data_source_file d2sc03518a2.cif
_cod_data_source_block cu_molan602_0m_a
_cod_depositor_comments 'Adding full bibliography for 1567447--1567448.cif.'
_cod_database_code 1567447
_shelx_shelxl_version_number 2018/1
_shelx_space_group_comment
;
The symmetry employed for this shelxl refinement is uniquely defined
by the following loop, which should always be used as a source of
symmetry information in preference to the above space-group names.
They are only intended as comments.
;
_shelx_estimated_absorpt_t_min 0.841
_shelx_estimated_absorpt_t_max 0.932

loop_
_space_group_symop_operation_xyz
'x, y, z'
'-x+1/2, -y, z+1/2'
'-x, y+1/2, -z+1/2'
'x+1/2, -y+1/2, -z'

loop_
_atom_site_label
_atom_site_type_symbol
_atom_site_fract_x
_atom_site_fract_y
_atom_site_fract_z
_atom_site_U_iso_or_equiv
_atom_site_adp_type
_atom_site_occupancy
_atom_site_site_symmetry_order
_atom_site_calc_flag
_atom_site_refinement_flags_posn
_atom_site_refinement_flags_adp
_atom_site_refinement_flags_occupancy
_atom_site_disorder_assembly
_atom_site_disorder_group
O1 O 0.30325(12) 0.57159(8) 0.30413(6) 0.0181(3) Uani 1 1 d . . . . .
C1 C 0.02401(17) 0.69800(12) 0.29759(9) 0.0187(4) Uani 1 1 d . . . . .
B1 B 0.3344(2) 0.66319(13) 0.29690(10) 0.0181(4) Uani 1 1 d . . . . .
N1 N 0.23732(14) 0.70182(9) 0.23764(7) 0.0167(3) Uani 1 1 d . . . . .
O2 O 0.33761(13) 0.71396(8) 0.35775(6) 0.0192(3) Uani 1 1 d . . . . .
C2 C 0.01895(18) 0.61318(12) 0.32341(9) 0.0209(4) Uani 1 1 d . . . . .
H2 H 0.074004 0.569332 0.303850 0.025 Uiso 1 1 calc R U . . .
N2 N 0.30867(15) 0.72024(10) 0.17852(7) 0.0196(3) Uani 1 1 d . . . . .
N3 N 0.46664(15) 0.67787(10) 0.25668(7) 0.0195(3) Uani 1 1 d . . . . .
C3 C -0.06475(19) 0.59171(13) 0.37697(10) 0.0248(4) Uani 1 1 d . . . . .
H3 H -0.068041 0.533494 0.393375 0.030 Uiso 1 1 calc R U . . .
C6 C -0.05952(19) 0.76260(12) 0.32566(9) 0.0222(4) Uani 1 1 d . . . . .
C5 C -0.13914(19) 0.73998(14) 0.38140(10) 0.0262(4) Uani 1 1 d . . . . .
H5 H -0.191703 0.783798 0.402681 0.031 Uiso 1 1 calc R U . . .
C4 C -0.14360(19) 0.65574(14) 0.40644(10) 0.0270(4) Uani 1 1 d . . . . .
H4 H -0.200340 0.641883 0.443595 0.032 Uiso 1 1 calc R U . . .
C7 C -0.0717(2) 0.85121(13) 0.29930(11) 0.0314(5) Uani 1 1 d . . . . .
H7 H -0.088863 0.895484 0.331867 0.038 Uiso 1 1 calc R U . . .
C16 C 0.43784(18) 0.70490(12) 0.19246(9) 0.0196(4) Uani 1 1 d . . . . .
C8 C -0.0616(2) 0.87771(13) 0.23468(11) 0.0337(5) Uani 1 1 d . . . . .
H8 H -0.073692 0.938398 0.227151 0.040 Uiso 1 1 calc R U . . .
C9 C -0.0345(2) 0.82521(12) 0.17433(10) 0.0260(4) Uani 1 1 d . . . . .
C15 C 0.10869(18) 0.71735(11) 0.23802(9) 0.0179(3) Uani 1 1 d . . . . .
C17 C 0.5433(2) 0.71421(13) 0.14491(9) 0.0245(4) Uani 1 1 d . . . . .
H17 H 0.525827 0.734837 0.100349 0.029 Uiso 1 1 calc R U . . .
C10 C -0.0880(2) 0.85291(14) 0.11191(11) 0.0315(5) Uani 1 1 d . . . . .
H10 H -0.133573 0.907210 0.109462 0.038 Uiso 1 1 calc R U . . .
C11 C -0.0754(2) 0.80261(15) 0.05410(11) 0.0332(5) Uani 1 1 d . . . . .
H11 H -0.112883 0.822245 0.012531 0.040 Uiso 1 1 calc R U . . .
C12 C -0.00802(19) 0.72329(15) 0.05668(10) 0.0285(4) Uani 1 1 d . . . . .
H12 H -0.002565 0.687517 0.017441 0.034 Uiso 1 1 calc R U . . .
C14 C 0.04052(18) 0.74772(12) 0.17536(9) 0.0205(4) Uani 1 1 d . . . . .
C13 C 0.05099(18) 0.69679(13) 0.11668(9) 0.0225(4) Uani 1 1 d . . . . .
H13 H 0.099215 0.643400 0.118097 0.027 Uiso 1 1 calc R U . . .
C19 C 0.69703(19) 0.66455(14) 0.23100(10) 0.0293(4) Uani 1 1 d . . . . .
H19 H 0.785651 0.649706 0.244291 0.035 Uiso 1 1 calc R U . . .
C20 C 0.59407(19) 0.65871(13) 0.27585(10) 0.0255(4) Uani 1 1 d . . . . .
H20 H 0.611387 0.641005 0.321184 0.031 Uiso 1 1 calc R U . . .
C21 C 0.39475(18) 0.52789(11) 0.34402(9) 0.0183(3) Uani 1 1 d . . . . .
C22 C 0.47823(19) 0.46598(12) 0.31230(9) 0.0226(4) Uani 1 1 d . . . . .
H22 H 0.462841 0.450314 0.266338 0.027 Uiso 1 1 calc R U . . .
C23 C 0.5810(2) 0.42851(12) 0.34731(10) 0.0241(4) Uani 1 1 d . . . . .
H23 H 0.636210 0.386221 0.325907 0.029 Uiso 1 1 calc R U . . .
C24 C 0.60551(19) 0.45258(12) 0.41572(10) 0.0220(4) Uani 1 1 d . . . . .
C25 C 0.71956(19) 0.41979(13) 0.45097(11) 0.0266(4) Uani 1 1 d . . . . .
H25 H 0.777112 0.379125 0.429227 0.032 Uiso 1 1 calc R U . . .
C26 C 0.7470(2) 0.44610(13) 0.51552(11) 0.0299(4) Uani 1 1 d . . . . .
H26 H 0.824724 0.425076 0.538047 0.036 Uiso 1 1 calc R U . . .
C27 C 0.6600(2) 0.50455(13) 0.54886(10) 0.0280(4) Uani 1 1 d . . . . .
H27 H 0.679256 0.522323 0.593972 0.034 Uiso 1 1 calc R U . . .
C28 C 0.54783(19) 0.53605(12) 0.51681(9) 0.0227(4) Uani 1 1 d . . . . .
H28 H 0.489962 0.574906 0.540273 0.027 Uiso 1 1 calc R U . . .
C29 C 0.51694(18) 0.51148(11) 0.44917(9) 0.0203(4) Uani 1 1 d . . . . .
C30 C 0.40487(18) 0.54696(11) 0.41248(9) 0.0180(3) Uani 1 1 d . . . . .
C31 C 0.30243(17) 0.60506(11) 0.44392(8) 0.0175(3) Uani 1 1 d . . . . .
C32 C 0.22293(17) 0.57724(12) 0.50077(9) 0.0183(4) Uani 1 1 d . . . . .
C33 C 0.23393(18) 0.49263(12) 0.52921(9) 0.0209(4) Uani 1 1 d . . . . .
H33 H 0.297634 0.452886 0.511138 0.025 Uiso 1 1 calc R U . . .
C34 C 0.1543(2) 0.46701(13) 0.58241(9) 0.0241(4) Uani 1 1 d . . . . .
H34 H 0.163525 0.409974 0.600636 0.029 Uiso 1 1 calc R U . . .
C35 C 0.0590(2) 0.52453(13) 0.61014(9) 0.0253(4) Uani 1 1 d . . . . .
H35 H 0.004698 0.506309 0.647078 0.030 Uiso 1 1 calc R U . . .
C36 C 0.0446(2) 0.60641(13) 0.58409(9) 0.0242(4) Uani 1 1 d . . . . .
H36 H -0.019942 0.644895 0.603055 0.029 Uiso 1 1 calc R U . . .
C37 C 0.12512(18) 0.63475(12) 0.52881(9) 0.0199(4) Uani 1 1 d . . . . .
C38 C 0.11020(18) 0.71947(12) 0.50086(9) 0.0213(4) Uani 1 1 d . . . . .
H38 H 0.049146 0.759462 0.520849 0.026 Uiso 1 1 calc R U . . .
C39 C 0.18284(18) 0.74379(11) 0.44556(9) 0.0203(4) Uani 1 1 d . . . . .
H39 H 0.171672 0.800533 0.427060 0.024 Uiso 1 1 calc R U . . .
C40 C 0.27451(18) 0.68545(11) 0.41553(9) 0.0182(4) Uani 1 1 d . . . . .
C18 C 0.6701(2) 0.69303(13) 0.16434(10) 0.0273(4) Uani 1 1 d . . . . .
H18 H 0.741390 0.697480 0.132596 0.033 Uiso 1 1 calc R U . . .

loop_
_atom_site_aniso_label
_atom_site_aniso_U_11
_atom_site_aniso_U_22
_atom_site_aniso_U_33
_atom_site_aniso_U_23
_atom_site_aniso_U_13
_atom_site_aniso_U_12
O1 0.0174(6) 0.0178(6) 0.0192(6) 0.0005(5) -0.0015(5) 0.0004(5)
C1 0.0148(8) 0.0212(8) 0.0201(8) -0.0007(7) -0.0030(7) -0.0010(7)
B1 0.0165(9) 0.0193(9) 0.0183(9) 0.0003(7) -0.0017(8) 0.0001(8)
N1 0.0177(7) 0.0156(6) 0.0168(7) -0.0002(6) 0.0007(6) -0.0022(6)
O2 0.0225(6) 0.0178(6) 0.0174(6) 0.0003(5) 0.0003(5) -0.0032(5)
C2 0.0167(8) 0.0207(9) 0.0254(9) 0.0003(7) -0.0006(7) 0.0002(7)
N2 0.0184(7) 0.0225(7) 0.0178(7) 0.0019(6) 0.0021(6) -0.0027(6)
N3 0.0170(7) 0.0225(7) 0.0189(7) -0.0006(6) -0.0012(6) -0.0030(6)
C3 0.0206(9) 0.0262(9) 0.0276(9) 0.0054(8) -0.0010(8) -0.0026(8)
C6 0.0210(9) 0.0219(9) 0.0236(9) -0.0035(7) -0.0019(7) 0.0004(7)
C5 0.0194(9) 0.0336(10) 0.0257(9) -0.0075(8) 0.0006(7) 0.0043(8)
C4 0.0195(9) 0.0391(11) 0.0222(9) 0.0011(8) 0.0022(7) -0.0031(8)
C7 0.0372(12) 0.0211(9) 0.0359(11) -0.0065(8) 0.0015(9) 0.0057(8)
C16 0.0206(8) 0.0184(8) 0.0197(8) -0.0022(7) -0.0011(7) -0.0034(7)
C8 0.0412(12) 0.0174(8) 0.0426(12) 0.0036(8) 0.0028(10) 0.0064(9)
C9 0.0238(9) 0.0226(9) 0.0317(10) 0.0083(8) 0.0015(8) -0.0002(8)
C15 0.0181(8) 0.0139(8) 0.0218(8) -0.0012(7) -0.0003(7) -0.0004(6)
C17 0.0247(9) 0.0290(9) 0.0199(8) -0.0019(7) 0.0021(7) -0.0063(8)
C10 0.0251(10) 0.0317(10) 0.0378(11) 0.0153(9) 0.0007(8) 0.0036(9)
C11 0.0250(10) 0.0465(12) 0.0282(10) 0.0153(9) -0.0033(8) -0.0015(9)
C12 0.0213(9) 0.0421(11) 0.0222(9) 0.0030(8) -0.0012(8) -0.0026(8)
C14 0.0164(8) 0.0219(9) 0.0234(9) 0.0045(7) -0.0005(7) -0.0026(7)
C13 0.0162(8) 0.0284(9) 0.0230(9) 0.0024(7) 0.0003(7) -0.0011(8)
C19 0.0161(9) 0.0399(11) 0.0318(10) -0.0010(9) -0.0020(8) -0.0036(8)
C20 0.0179(9) 0.0328(10) 0.0257(9) 0.0018(8) -0.0046(7) -0.0026(8)
C21 0.0163(8) 0.0174(8) 0.0213(8) 0.0024(7) -0.0003(7) -0.0001(7)
C22 0.0255(9) 0.0210(9) 0.0214(8) -0.0004(7) 0.0029(7) 0.0011(8)
C23 0.0232(10) 0.0197(9) 0.0295(10) 0.0016(7) 0.0051(8) 0.0039(7)
C24 0.0182(9) 0.0197(8) 0.0281(9) 0.0056(7) 0.0012(7) -0.0009(7)
C25 0.0188(9) 0.0240(9) 0.0370(10) 0.0093(8) 0.0023(8) 0.0017(7)
C26 0.0201(9) 0.0311(10) 0.0384(11) 0.0122(9) -0.0083(8) -0.0008(8)
C27 0.0271(9) 0.0284(10) 0.0286(9) 0.0064(8) -0.0079(8) -0.0047(8)
C28 0.0217(9) 0.0210(8) 0.0252(9) 0.0021(7) -0.0011(8) -0.0027(8)
C29 0.0181(8) 0.0189(8) 0.0240(9) 0.0043(7) 0.0005(7) -0.0014(7)
C30 0.0171(8) 0.0160(8) 0.0209(8) 0.0016(7) 0.0011(7) -0.0017(7)
C31 0.0163(8) 0.0194(8) 0.0168(8) -0.0018(6) -0.0028(6) -0.0013(7)
C32 0.0172(8) 0.0213(8) 0.0165(8) -0.0019(7) -0.0033(7) -0.0026(7)
C33 0.0195(8) 0.0228(9) 0.0205(8) 0.0002(7) -0.0019(7) -0.0013(7)
C34 0.0258(9) 0.0254(9) 0.0211(8) 0.0041(7) -0.0022(8) -0.0038(8)
C35 0.0236(9) 0.0345(10) 0.0179(8) 0.0005(7) 0.0021(7) -0.0068(8)
C36 0.0204(9) 0.0326(10) 0.0195(8) -0.0061(7) 0.0006(7) 0.0004(8)
C37 0.0179(9) 0.0246(9) 0.0172(8) -0.0045(7) -0.0024(7) -0.0009(7)
C38 0.0197(8) 0.0233(9) 0.0208(8) -0.0060(7) -0.0027(7) 0.0025(7)
C39 0.0220(9) 0.0185(8) 0.0203(8) -0.0024(7) -0.0053(7) 0.0007(7)
C40 0.0181(8) 0.0199(8) 0.0167(8) -0.0021(7) -0.0030(7) -0.0035(7)
C18 0.0197(9) 0.0346(11) 0.0277(9) -0.0055(8) 0.0055(8) -0.0067(8)

loop_
_atom_type_symbol
_atom_type_description
_atom_type_scat_dispersion_real
_atom_type_scat_dispersion_imag
_atom_type_scat_source
C C 0.0181 0.0091 'International Tables Vol C Tables 4.2.6.8 and 6.1.1.4'
H H 0.0000 0.0000 'International Tables Vol C Tables 4.2.6.8 and 6.1.1.4'
B B 0.0090 0.0039 'International Tables Vol C Tables 4.2.6.8 and 6.1.1.4'
N N 0.0311 0.0180 'International Tables Vol C Tables 4.2.6.8 and 6.1.1.4'
O O 0.0492 0.0322 'International Tables Vol C Tables 4.2.6.8 and 6.1.1.4'

loop_
_geom_angle_atom_site_label_1
_geom_angle_atom_site_label_2
_geom_angle_atom_site_label_3
_geom_angle
_geom_angle_site_symmetry_1
_geom_angle_site_symmetry_3
_geom_angle_publ_flag
C21 O1 B1 112.72(13) . . ?
C2 C1 C6 119.35(17) . . ?
C2 C1 C15 119.82(16) . . ?
C6 C1 C15 120.66(16) . . ?
O2 B1 O1 116.79(15) . . ?
O2 B1 N3 109.24(14) . . ?
O1 B1 N3 111.91(14) . . ?
O2 B1 N1 114.65(14) . . ?
O1 B1 N1 107.24(14) . . ?
N3 B1 N1 94.94(13) . . ?
C15 N1 N2 118.01(15) . . ?
C15 N1 B1 130.30(15) . . ?
N2 N1 B1 111.69(13) . . ?
C40 O2 B1 120.82(13) . . ?
C3 C2 C1 121.35(17) . . ?
C3 C2 H2 119.3 . . ?
C1 C2 H2 119.3 . . ?
C16 N2 N1 106.52(14) . . ?
C20 N3 C16 121.44(16) . . ?
C20 N3 B1 128.36(15) . . ?
C16 N3 B1 109.79(14) . . ?
C4 C3 C2 119.56(18) . . ?
C4 C3 H3 120.2 . . ?
C2 C3 H3 120.2 . . ?
C5 C6 C1 118.06(17) . . ?
C5 C6 C7 117.57(18) . . ?
C1 C6 C7 124.35(17) . . ?
C4 C5 C6 121.99(18) . . ?
C4 C5 H5 119.0 . . ?
C6 C5 H5 119.0 . . ?
C5 C4 C3 119.57(18) . . ?
C5 C4 H4 120.2 . . ?
C3 C4 H4 120.2 . . ?
C8 C7 C6 127.87(18) . . ?
C8 C7 H7 116.1 . . ?
C6 C7 H7 116.1 . . ?
N2 C16 N3 116.56(16) . . ?
N2 C16 C17 124.16(17) . . ?
N3 C16 C17 119.27(16) . . ?
C7 C8 C9 128.35(18) . . ?
C7 C8 H8 115.8 . . ?
C9 C8 H8 115.8 . . ?
C14 C9 C10 118.05(19) . . ?
C14 C9 C8 123.56(18) . . ?
C10 C9 C8 118.38(18) . . ?
N1 C15 C1 122.02(16) . . ?
N1 C15 C14 120.18(16) . . ?
C1 C15 C14 117.55(15) . . ?
C18 C17 C16 118.69(17) . . ?
C18 C17 H17 120.7 . . ?
C16 C17 H17 120.7 . . ?
C11 C10 C9 121.23(19) . . ?
C11 C10 H10 119.4 . . ?
C9 C10 H10 119.4 . . ?
C10 C11 C12 120.12(19) . . ?
C10 C11 H11 119.9 . . ?
C12 C11 H11 119.9 . . ?
C13 C12 C11 119.62(19) . . ?
C13 C12 H12 120.2 . . ?
C11 C12 H12 120.2 . . ?
C13 C14 C9 119.98(17) . . ?
C13 C14 C15 118.59(16) . . ?
C9 C14 C15 121.43(17) . . ?
C12 C13 C14 120.77(18) . . ?
C12 C13 H13 119.6 . . ?
C14 C13 H13 119.6 . . ?
C20 C19 C18 118.87(18) . . ?
C20 C19 H19 120.6 . . ?
C18 C19 H19 120.6 . . ?
C19 C20 N3 120.82(18) . . ?
C19 C20 H20 119.6 . . ?
N3 C20 H20 119.6 . . ?
O1 C21 C30 120.11(16) . . ?
O1 C21 C22 117.75(15) . . ?
C30 C21 C22 122.12(17) . . ?
C23 C22 C21 120.24(17) . . ?
C23 C22 H22 119.9 . . ?
C21 C22 H22 119.9 . . ?
C22 C23 C24 120.10(17) . . ?
C22 C23 H23 120.0 . . ?
C24 C23 H23 120.0 . . ?
C23 C24 C25 120.63(18) . . ?
C23 C24 C29 119.83(17) . . ?
C25 C24 C29 119.53(17) . . ?
C26 C25 C24 120.77(19) . . ?
C26 C25 H25 119.6 . . ?
C24 C25 H25 119.6 . . ?
C25 C26 C27 119.97(18) . . ?
C25 C26 H26 120.0 . . ?
C27 C26 H26 120.0 . . ?
C28 C27 C26 120.72(19) . . ?
C28 C27 H27 119.6 . . ?
C26 C27 H27 119.6 . . ?
C27 C28 C29 121.06(18) . . ?
C27 C28 H28 119.5 . . ?
C29 C28 H28 119.5 . . ?
C28 C29 C24 117.92(17) . . ?
C28 C29 C30 122.75(17) . . ?
C24 C29 C30 119.25(16) . . ?
C21 C30 C29 117.85(16) . . ?
C21 C30 C31 118.78(16) . . ?
C29 C30 C31 123.34(16) . . ?
C40 C31 C32 117.97(16) . . ?
C40 C31 C30 120.18(15) . . ?
C32 C31 C30 121.68(15) . . ?
C33 C32 C37 117.72(16) . . ?
C33 C32 C31 122.49(16) . . ?
C37 C32 C31 119.75(16) . . ?
C34 C33 C32 121.27(17) . . ?
C34 C33 H33 119.4 . . ?
C32 C33 H33 119.4 . . ?
C33 C34 C35 120.56(18) . . ?
C33 C34 H34 119.7 . . ?
C35 C34 H34 119.7 . . ?
C36 C35 C34 120.13(17) . . ?
C36 C35 H35 119.9 . . ?
C34 C35 H35 119.9 . . ?
C35 C36 C37 120.66(18) . . ?
C35 C36 H36 119.7 . . ?
C37 C36 H36 119.7 . . ?
C38 C37 C36 121.20(17) . . ?
C38 C37 C32 119.15(16) . . ?
C36 C37 C32 119.66(17) . . ?
C39 C38 C37 120.39(17) . . ?
C39 C38 H38 119.8 . . ?
C37 C38 H38 119.8 . . ?
C38 C39 C40 120.54(17) . . ?
C38 C39 H39 119.7 . . ?
C40 C39 H39 119.7 . . ?
O2 C40 C31 121.83(16) . . ?
O2 C40 C39 116.36(15) . . ?
C31 C40 C39 121.77(16) . . ?
C17 C18 C19 120.86(18) . . ?
C17 C18 H18 119.6 . . ?
C19 C18 H18 119.6 . . ?

loop_
_geom_bond_atom_site_label_1
_geom_bond_atom_site_label_2
_geom_bond_distance
_geom_bond_site_symmetry_2
_geom_bond_publ_flag
O1 C21 1.379(2) . ?
O1 B1 1.445(2) . ?
C1 C2 1.398(3) . ?
C1 C6 1.408(3) . ?
C1 C15 1.477(2) . ?
B1 O2 1.431(2) . ?
B1 N3 1.556(2) . ?
B1 N1 1.629(2) . ?
N1 C15 1.305(2) . ?
N1 N2 1.395(2) . ?
O2 C40 1.373(2) . ?
C2 C3 1.386(3) . ?
C2 H2 0.9500 . ?
N2 C16 1.339(2) . ?
N3 C20 1.359(2) . ?
N3 C16 1.363(2) . ?
C3 C4 1.386(3) . ?
C3 H3 0.9500 . ?
C6 C5 1.400(3) . ?
C6 C7 1.460(3) . ?
C5 C4 1.383(3) . ?
C5 H5 0.9500 . ?
C4 H4 0.9500 . ?
C7 C8 1.341(3) . ?
C7 H7 0.9500 . ?
C16 C17 1.416(3) . ?
C8 C9 1.462(3) . ?
C8 H8 0.9500 . ?
C9 C14 1.404(3) . ?
C9 C10 1.407(3) . ?
C15 C14 1.485(2) . ?
C17 C18 1.362(3) . ?
C17 H17 0.9500 . ?
C10 C11 1.382(3) . ?
C10 H10 0.9500 . ?
C11 C12 1.391(3) . ?
C11 H11 0.9500 . ?
C12 C13 1.383(3) . ?
C12 H12 0.9500 . ?
C14 C13 1.400(3) . ?
C13 H13 0.9500 . ?
C19 C20 1.359(3) . ?
C19 C18 1.411(3) . ?
C19 H19 0.9500 . ?
C20 H20 0.9500 . ?
C21 C30 1.385(2) . ?
C21 C22 1.409(3) . ?
C22 C23 1.363(3) . ?
C22 H22 0.9500 . ?
C23 C24 1.420(3) . ?
C23 H23 0.9500 . ?
C24 C25 1.425(3) . ?
C24 C29 1.426(3) . ?
C25 C26 1.363(3) . ?
C25 H25 0.9500 . ?
C26 C27 1.410(3) . ?
C26 H26 0.9500 . ?
C27 C28 1.373(3) . ?
C27 H27 0.9500 . ?
C28 C29 1.420(3) . ?
C28 H28 0.9500 . ?
C29 C30 1.439(2) . ?
C30 C31 1.491(2) . ?
C31 C40 1.382(2) . ?
C31 C32 1.438(2) . ?
C32 C33 1.418(3) . ?
C32 C37 1.427(3) . ?
C33 C34 1.374(3) . ?
C33 H33 0.9500 . ?
C34 C35 1.407(3) . ?
C34 H34 0.9500 . ?
C35 C36 1.364(3) . ?
C35 H35 0.9500 . ?
C36 C37 1.422(3) . ?
C36 H36 0.9500 . ?
C37 C38 1.419(3) . ?
C38 C39 1.361(3) . ?
C38 H38 0.9500 . ?
C39 C40 1.410(3) . ?
C39 H39 0.9500 . ?
C18 H18 0.9500 . ?
